data_7032168
loop_
_publ_author_name
'Morishima, Yui'
'Young, David James'
'Fujisawa, Kiyoshi'

_publ_section_title
;
 Structure and photoluminescence of silver(i) trinuclear halopyrazolato
 complexes.
;
_journal_issue 42
_journal_name_full 'Dalton transactions (Cambridge, England : 2003)'
_journal_page_first 15915
_journal_page_last 15928
_journal_paper_doi 10.1039/c4dt01978d
_journal_volume 43
_journal_year 2014
_chemical_absolute_configuration 'CHOOSE rm ad rmad syn or unk'
_chemical_formula_moiety 'C47 H34 Ag3 Cl7 N6'
_chemical_formula_sum 'C47 H34 Ag3 Cl7 N6'
_chemical_formula_weight 1254.60
_space_group_IT_number 33
_symmetry_cell_setting orthorhombic
_symmetry_Int_Tables_number 33
_symmetry_space_group_name_Hall 'P 2c -2n'
_symmetry_space_group_name_H-M 'P n a 21'
_atom_sites_solution_hydrogens geom
_atom_sites_solution_primary direct
_atom_sites_solution_secondary difmap
_cell_angle_alpha 90.0000
_cell_angle_beta 90.0000
_cell_angle_gamma 90.0000
_cell_formula_units_Z 4
_cell_length_a 9.5441(15)
_cell_length_b 20.286(4)
_cell_length_c 24.142(4)
_cell_measurement_reflns_used 12318
_cell_measurement_temperature 201
_cell_measurement_theta_max 27.50
_cell_measurement_theta_min 3.00
_cell_volume 4674.2(14)
_computing_cell_refinement CrystalClear
_computing_data_collection 'CrystalClear (Rigaku Inc., 2008)'
_computing_data_reduction CrystalClear
_computing_molecular_graphics 'CrystalStructure 4.0'
_computing_publication_material 'CrystalStructure 4.0 (Rigaku, 2010)'
_computing_structure_refinement 'CRYSTALS (Carruthers, et al., 1999)'
_computing_structure_solution SIR97
_diffrn_ambient_temperature 201
_diffrn_detector_area_resol_mean 7.314
_diffrn_measured_fraction_theta_full 0.998
_diffrn_measured_fraction_theta_max 0.998
_diffrn_measurement_device_type 'Rigaku Mercury70'
_diffrn_measurement_method \w
_diffrn_radiation_type 'Mo K\a'
_diffrn_radiation_wavelength 0.71075
_diffrn_reflns_av_R_equivalents 0.0780
_diffrn_reflns_limit_h_max 8
_diffrn_reflns_limit_h_min -12
_diffrn_reflns_limit_k_max 26
_diffrn_reflns_limit_k_min -26
_diffrn_reflns_limit_l_max 24
_diffrn_reflns_limit_l_min -31
_diffrn_reflns_number 37740
_diffrn_reflns_theta_full 27.50
_diffrn_reflns_theta_max 27.50
_diffrn_standards_number 0
_exptl_absorpt_coefficient_mu 1.682
_exptl_absorpt_correction_T_max 0.919
_exptl_absorpt_correction_T_min 0.572
_exptl_absorpt_correction_type multi-scan
_exptl_absorpt_process_details 'REQAB (Rigaku, 1998)'
_exptl_crystal_colour colorless
_exptl_crystal_density_diffrn 1.783
_exptl_crystal_density_method 'not measured'
_exptl_crystal_description chip
_exptl_crystal_F_000 2472.00
_exptl_crystal_size_max 0.450
_exptl_crystal_size_mid 0.050
_exptl_crystal_size_min 0.050
_refine_diff_density_max 1.290
_refine_diff_density_min -1.120
_refine_ls_abs_structure_details 'Flack, H. D. (1983), Acta Cryst. A39, 876-881.  3170 Friedel Pairs'
_refine_ls_abs_structure_Flack 0.06(3)
_refine_ls_extinction_method none
_refine_ls_goodness_of_fit_ref 0.567
_refine_ls_hydrogen_treatment constr
_refine_ls_number_parameters 603
_refine_ls_number_reflns 5024
_refine_ls_R_factor_gt 0.0390
_refine_ls_shift/su_max 0.000
_refine_ls_structure_factor_coef Fsqd
_refine_ls_weighting_details 'w = 1/\s^2^(Fo^2^)'
_refine_ls_weighting_scheme sigma
_refine_ls_wR_factor_ref 0.0530
_reflns_number_gt 5024
_reflns_number_total 8670
_reflns_threshold_expression F^2^>2.0\s(F^2^)
_cod_data_source_file c4dt01978d2.cif
_cod_data_source_block '_[Ag(L5Cl)]'
_cod_depositor_comments 'Adding full bibliography for 7032165--7032168.cif.'
_cod_original_cell_volume 4674.3(14)
_cod_database_code 7032168

loop_
_symmetry_equiv_pos_site_id
_symmetry_equiv_pos_as_xyz
1 +X,+Y,+Z
2 1/2-X,1/2+Y,1/2+Z
3 1/2+X,1/2-Y,+Z
4 -X,-Y,1/2+Z

loop_
_atom_site_label
_atom_site_type_symbol
_atom_site_fract_x
_atom_site_fract_y
_atom_site_fract_z
_atom_site_U_iso_or_equiv
_atom_site_adp_type
_atom_site_occupancy
_atom_site_symmetry_multiplicity
_atom_site_calc_flag
_atom_site_refinement_flags
Ag1 Ag 0.15297(8) 0.38933(4) 0.14850(5) 0.0324(3) Uani 1.0 4 d .
Ag2 Ag 0.23063(7) 0.35628(3) 0.28548(5) 0.0323(2) Uani 1.0 4 d .
Ag3 Ag 0.32283(8) 0.50938(3) 0.23121(5) 0.0342(3) Uani 1.0 4 d .
Cl1 Cl -0.0166(3) 0.11803(12) 0.18847(12) 0.0395(8) Uani 1.0 4 d .
Cl2 Cl 0.3596(3) 0.52854(15) 0.47388(11) 0.0508(10) Uani 1.0 4 d .
Cl3 Cl 0.3303(4) 0.60366(14) 0.00080(11) 0.0555(10) Uani 1.0 4 d .
Cl41 Cl -0.0231(4) 0.46557(16) 0.24972(12) 0.0702(12) Uani 1.0 4 d .
Cl42 Cl 0.0273(4) 0.60031(15) 0.28459(16) 0.0854(13) Uani 1.0 4 d .
Cl43 Cl 0.6892(5) 0.5152(3) 0.1470(3) 0.163(3) Uani 1.0 4 d .
Cl44 Cl 0.9604(5) 0.5655(3) 0.12512(17) 0.1128(18) Uani 1.0 4 d .
N11 N 0.0785(7) 0.3044(4) 0.1874(3) 0.027(3) Uani 1.0 4 d .
N12 N 0.1581(7) 0.2833(4) 0.2316(4) 0.027(3) Uani 1.0 4 d .
N21 N 0.2930(9) 0.4333(4) 0.3374(4) 0.034(3) Uani 1.0 4 d .
N22 N 0.3494(8) 0.4903(4) 0.3158(3) 0.025(3) Uani 1.0 4 d .
N31 N 0.2923(8) 0.5235(4) 0.1458(3) 0.028(3) Uani 1.0 4 d .
N32 N 0.2339(8) 0.4752(4) 0.1129(3) 0.027(3) Uani 1.0 4 d .
C130 C -0.0934(9) 0.2625(5) 0.1230(4) 0.025(3) Uani 1.0 4 d .
C131 C -0.1668(10) 0.3214(5) 0.1190(4) 0.038(4) Uani 1.0 4 d .
C132 C -0.2609(11) 0.3333(6) 0.0765(5) 0.044(4) Uani 1.0 4 d .
C133 C -0.2857(11) 0.2821(6) 0.0375(4) 0.042(4) Uani 1.0 4 d .
C134 C -0.2196(11) 0.2223(6) 0.0414(5) 0.045(4) Uani 1.0 4 d .
C135 C -0.1192(11) 0.2133(6) 0.0832(4) 0.041(4) Uani 1.0 4 d .
C140 C 0.0074(9) 0.2529(5) 0.1687(4) 0.022(3) Uani 1.0 4 d .
C150 C 0.0420(10) 0.1982(5) 0.1998(4) 0.024(3) Uani 1.0 4 d .
C160 C 0.1357(9) 0.2178(5) 0.2397(4) 0.026(3) Uani 1.0 4 d .
C170 C 0.2033(10) 0.1816(5) 0.2847(5) 0.033(3) Uani 1.0 4 d .
C171 C 0.3367(10) 0.1987(5) 0.3037(4) 0.032(3) Uani 1.0 4 d .
C172 C 0.4011(10) 0.1651(5) 0.3482(5) 0.040(4) Uani 1.0 4 d .
C173 C 0.3312(12) 0.1127(6) 0.3731(4) 0.045(4) Uani 1.0 4 d .
C174 C 0.1985(11) 0.0964(5) 0.3550(4) 0.045(4) Uani 1.0 4 d .
C175 C 0.1363(10) 0.1295(5) 0.3123(4) 0.034(3) Uani 1.0 4 d .
C230 C 0.2342(11) 0.3840(5) 0.4269(4) 0.035(4) Uani 1.0 4 d .
C231 C 0.2840(11) 0.3216(5) 0.4206(5) 0.045(4) Uani 1.0 4 d .
C232 C 0.2312(14) 0.2704(7) 0.4522(5) 0.069(5) Uani 1.0 4 d .
C233 C 0.1286(14) 0.2819(7) 0.4897(6) 0.072(6) Uani 1.0 4 d .
C234 C 0.0776(12) 0.3451(7) 0.4990(5) 0.061(5) Uani 1.0 4 d .
C235 C 0.1315(10) 0.3967(6) 0.4664(4) 0.037(4) Uani 1.0 4 d .
C240 C 0.2859(11) 0.4391(5) 0.3934(4) 0.032(4) Uani 1.0 4 d .
C250 C 0.3375(11) 0.5009(5) 0.4061(4) 0.032(3) Uani 1.0 4 d .
C260 C 0.3779(11) 0.5311(5) 0.3583(5) 0.037(4) Uani 1.0 4 d .
C270 C 0.4488(12) 0.5955(6) 0.3488(5) 0.043(4) Uani 1.0 4 d .
C271 C 0.5474(12) 0.6017(6) 0.3060(5) 0.054(5) Uani 1.0 4 d .
C272 C 0.6214(13) 0.6592(8) 0.2984(6) 0.083(6) Uani 1.0 4 d .
C273 C 0.5929(18) 0.7136(8) 0.3326(7) 0.097(7) Uani 1.0 4 d .
C274 C 0.4882(17) 0.7065(7) 0.3716(7) 0.091(7) Uani 1.0 4 d .
C275 C 0.4219(16) 0.6484(6) 0.3808(6) 0.083(6) Uani 1.0 4 d .
C330 C 0.3907(10) 0.6346(5) 0.1363(5) 0.035(4) Uani 1.0 4 d .
C331 C 0.3356(11) 0.6623(5) 0.1834(5) 0.048(4) Uani 1.0 4 d .
C332 C 0.3857(12) 0.7225(6) 0.2047(6) 0.062(5) Uani 1.0 4 d .
C333 C 0.4952(14) 0.7549(6) 0.1763(6) 0.067(5) Uani 1.0 4 d .
C334 C 0.5462(15) 0.7290(6) 0.1285(5) 0.066(5) Uani 1.0 4 d .
C335 C 0.4951(12) 0.6699(6) 0.1079(5) 0.052(5) Uani 1.0 4 d .
C340 C 0.3314(10) 0.5737(5) 0.1139(4) 0.027(3) Uani 1.0 4 d .
C350 C 0.3042(11) 0.5551(5) 0.0607(4) 0.037(4) Uani 1.0 4 d .
C360 C 0.2433(10) 0.4955(5) 0.0608(4) 0.032(4) Uani 1.0 4 d .
C370 C 0.1778(11) 0.4554(5) 0.0151(4) 0.033(3) Uani 1.0 4 d .
C371 C 0.0509(10) 0.4266(5) 0.0213(5) 0.038(4) Uani 1.0 4 d .
C372 C -0.0085(13) 0.3896(6) -0.0219(5) 0.053(4) Uani 1.0 4 d .
C373 C 0.0674(12) 0.3820(6) -0.0705(5) 0.052(4) Uani 1.0 4 d .
C374 C 0.1964(12) 0.4107(5) -0.0746(5) 0.045(4) Uani 1.0 4 d .
C375 C 0.2509(12) 0.4481(6) -0.0339(4) 0.041(4) Uani 1.0 4 d .
C410 C -0.0233(13) 0.5212(5) 0.3050(5) 0.070(5) Uani 1.0 4 d .
C420 C 0.7962(14) 0.5866(9) 0.1347(8) 0.170(10) Uani 1.0 4 d .
H1 H -0.1511 0.3536 0.1457 0.0452 Uiso 1.0 4 calc R
H2 H -0.3083 0.3733 0.0740 0.0528 Uiso 1.0 4 calc R
H3 H -0.3461 0.2894 0.0080 0.0505 Uiso 1.0 4 calc R
H4 H -0.2429 0.1883 0.0172 0.0539 Uiso 1.0 4 calc R
H5 H -0.0698 0.1739 0.0854 0.0492 Uiso 1.0 4 calc R
H6 H 0.3830 0.2335 0.2864 0.0385 Uiso 1.0 4 calc R
H7 H 0.4897 0.1774 0.3604 0.0477 Uiso 1.0 4 calc R
H8 H 0.3733 0.0890 0.4016 0.0544 Uiso 1.0 4 calc R
H9 H 0.1505 0.0627 0.3730 0.0534 Uiso 1.0 4 calc R
H10 H 0.0474 0.1170 0.3006 0.0403 Uiso 1.0 4 calc R
H11 H 0.3540 0.3144 0.3945 0.0536 Uiso 1.0 4 calc R
H12 H 0.2707 0.2286 0.4492 0.0827 Uiso 1.0 4 calc R
H13 H 0.0884 0.2466 0.5084 0.0865 Uiso 1.0 4 calc R
H14 H 0.0107 0.3529 0.5262 0.0728 Uiso 1.0 4 calc R
H15 H 0.0984 0.4394 0.4713 0.0446 Uiso 1.0 4 calc R
H16 H 0.5615 0.5669 0.2815 0.0653 Uiso 1.0 4 calc R
H17 H 0.6907 0.6626 0.2714 0.0994 Uiso 1.0 4 calc R
H18 H 0.6422 0.7529 0.3287 0.1158 Uiso 1.0 4 calc R
H19 H 0.4677 0.7420 0.3946 0.1096 Uiso 1.0 4 calc R
H20 H 0.3485 0.6465 0.4061 0.0993 Uiso 1.0 4 calc R
H21 H 0.2634 0.6398 0.2011 0.0581 Uiso 1.0 4 calc R
H22 H 0.3485 0.7406 0.2369 0.0747 Uiso 1.0 4 calc R
H23 H 0.5311 0.7945 0.1896 0.0799 Uiso 1.0 4 calc R
H24 H 0.6173 0.7513 0.1101 0.0789 Uiso 1.0 4 calc R
H25 H 0.5294 0.6521 0.0751 0.0628 Uiso 1.0 4 calc R
H26 H 0.0040 0.4322 0.0547 0.0459 Uiso 1.0 4 calc R
H27 H -0.0976 0.3715 -0.0187 0.0637 Uiso 1.0 4 calc R
H28 H 0.0320 0.3574 -0.0998 0.0624 Uiso 1.0 4 calc R
H29 H 0.2493 0.4048 -0.1066 0.0545 Uiso 1.0 4 calc R
H30 H 0.3381 0.4682 -0.0372 0.0486 Uiso 1.0 4 calc R
H31 H -0.1170 0.5246 0.3204 0.0844 Uiso 1.0 4 calc R
H32 H 0.0411 0.5068 0.3337 0.0845 Uiso 1.0 4 calc R
H33 H 0.7677 0.6073 0.1002 0.2045 Uiso 1.0 4 calc R
H34 H 0.7916 0.6188 0.1643 0.2045 Uiso 1.0 4 calc R

loop_
_atom_site_aniso_label
_atom_site_aniso_U_11
_atom_site_aniso_U_22
_atom_site_aniso_U_33
_atom_site_aniso_U_12
_atom_site_aniso_U_13
_atom_site_aniso_U_23
Ag1 0.0394(5) 0.0267(5) 0.0310(5) -0.0040(4) -0.0015(4) 0.0051(4)
Ag2 0.0404(5) 0.0278(4) 0.0285(4) -0.0040(4) -0.0019(5) -0.0026(5)
Ag3 0.0451(5) 0.0293(5) 0.0282(5) 0.0000(4) -0.0019(5) 0.0026(5)
Cl1 0.0430(17) 0.0256(14) 0.0500(18) -0.0075(12) -0.0053(13) 0.0000(15)
Cl2 0.060(2) 0.063(2) 0.0299(17) -0.0100(16) -0.0014(14) -0.0178(16)
Cl3 0.087(3) 0.0445(18) 0.0355(17) -0.0218(18) -0.0117(16) 0.0182(15)
Cl41 0.081(3) 0.073(3) 0.057(3) 0.006(2) 0.0030(18) 0.0036(19)
Cl42 0.127(4) 0.055(2) 0.075(3) 0.002(2) 0.035(3) 0.014(3)
Cl43 0.081(4) 0.123(4) 0.285(7) -0.015(3) -0.015(4) 0.082(5)
Cl44 0.112(4) 0.128(4) 0.098(4) 0.025(3) 0.016(3) 0.028(3)
N11 0.022(5) 0.033(5) 0.024(5) -0.002(4) 0.000(4) 0.010(4)
N12 0.020(5) 0.035(5) 0.025(5) -0.004(4) -0.011(4) 0.002(5)
N21 0.052(6) 0.027(5) 0.024(5) -0.008(5) -0.007(5) 0.003(4)
N22 0.039(5) 0.022(5) 0.015(5) -0.002(4) -0.009(4) 0.005(4)
N31 0.044(5) 0.033(5) 0.007(4) -0.004(4) 0.003(4) 0.005(4)
N32 0.032(5) 0.010(4) 0.038(6) -0.003(4) -0.005(4) 0.009(4)
C130 0.020(6) 0.026(6) 0.029(6) -0.000(5) 0.000(5) -0.002(5)
C131 0.032(6) 0.035(6) 0.047(8) -0.010(6) -0.002(6) 0.007(6)
C132 0.036(7) 0.057(9) 0.039(8) 0.013(6) 0.006(6) 0.009(7)
C133 0.032(7) 0.080(9) 0.014(6) -0.004(7) -0.008(5) 0.015(6)
C134 0.039(8) 0.046(8) 0.050(8) -0.008(6) 0.006(6) 0.005(7)
C135 0.034(7) 0.063(9) 0.026(7) -0.004(6) -0.007(5) -0.007(6)
C140 0.014(5) 0.028(6) 0.023(6) -0.007(4) -0.009(4) 0.005(5)
C150 0.031(6) 0.024(6) 0.016(6) 0.003(5) 0.004(5) -0.007(5)
C160 0.021(6) 0.033(6) 0.024(6) -0.008(4) 0.009(4) -0.004(5)
C170 0.043(7) 0.034(6) 0.022(6) -0.011(5) 0.003(6) -0.000(6)
C171 0.025(6) 0.031(6) 0.040(7) -0.001(5) -0.004(5) 0.001(5)
C172 0.022(6) 0.054(8) 0.043(7) 0.012(6) 0.002(5) 0.000(6)
C173 0.052(8) 0.057(8) 0.027(7) -0.002(7) -0.001(6) 0.016(6)
C174 0.058(9) 0.047(8) 0.029(7) -0.000(6) -0.002(6) 0.008(6)
C175 0.038(7) 0.032(6) 0.031(6) -0.006(5) -0.005(5) -0.003(5)
C230 0.059(8) 0.026(6) 0.019(6) -0.005(6) 0.003(5) 0.006(5)
C231 0.053(8) 0.041(8) 0.039(8) -0.001(6) 0.012(6) 0.017(6)
C232 0.102(12) 0.058(10) 0.047(9) -0.006(9) 0.024(8) 0.020(7)
C233 0.097(12) 0.046(9) 0.073(11) -0.004(8) 0.041(9) 0.015(8)
C234 0.057(9) 0.082(11) 0.043(9) -0.023(8) 0.013(6) 0.001(8)
C235 0.043(7) 0.040(7) 0.028(7) -0.011(6) 0.002(5) -0.007(6)
C240 0.036(7) 0.026(6) 0.034(7) 0.001(5) 0.001(5) -0.007(5)
C250 0.046(7) 0.036(6) 0.013(6) -0.014(6) -0.003(5) -0.014(5)
C260 0.047(8) 0.027(7) 0.035(7) 0.000(5) 0.008(6) 0.006(6)
C270 0.072(9) 0.023(7) 0.034(8) 0.006(6) 0.003(6) -0.005(6)
C271 0.065(9) 0.041(8) 0.058(10) -0.009(7) -0.015(7) -0.003(7)
C272 0.075(10) 0.104(12) 0.070(12) -0.046(9) -0.034(8) 0.035(10)
C273 0.147(17) 0.065(11) 0.079(14) -0.054(11) -0.018(11) 0.012(10)
C274 0.166(18) 0.034(9) 0.073(12) -0.008(10) -0.003(12) -0.007(9)
C275 0.119(13) 0.026(8) 0.103(13) -0.011(8) 0.011(10) -0.017(9)
C330 0.044(7) 0.029(7) 0.034(8) -0.002(5) -0.018(5) -0.002(6)
C331 0.038(7) 0.036(7) 0.071(9) 0.003(6) -0.007(7) -0.007(7)
C332 0.062(10) 0.029(7) 0.097(12) 0.014(6) -0.038(8) -0.020(8)
C333 0.079(11) 0.027(8) 0.094(12) -0.008(7) -0.029(9) 0.003(9)
C334 0.099(12) 0.046(9) 0.053(10) -0.020(8) -0.023(9) 0.015(8)
C335 0.065(9) 0.044(9) 0.048(9) -0.011(7) -0.011(7) 0.007(7)
C340 0.040(7) 0.022(5) 0.019(6) -0.013(5) -0.007(5) 0.009(5)
C350 0.048(8) 0.034(7) 0.029(7) -0.013(6) -0.001(5) 0.006(6)
C360 0.050(7) 0.024(6) 0.022(7) 0.000(6) 0.000(5) 0.011(5)
C370 0.046(7) 0.030(6) 0.023(6) 0.004(6) 0.003(5) 0.016(6)
C371 0.035(7) 0.044(7) 0.036(7) -0.007(6) 0.002(6) 0.002(6)
C372 0.055(8) 0.053(8) 0.051(8) -0.027(7) -0.004(7) 0.001(8)
C373 0.071(9) 0.042(8) 0.043(8) -0.003(7) -0.009(7) 0.001(7)
C374 0.062(9) 0.038(7) 0.036(8) 0.003(7) 0.015(6) 0.005(6)
C375 0.045(8) 0.049(8) 0.028(7) -0.009(6) 0.009(5) 0.005(6)
C410 0.099(11) 0.053(8) 0.059(10) 0.007(8) 0.036(8) -0.004(7)
C420 0.079(12) 0.18(2) 0.25(3) 0.083(13) 0.086(15) 0.130(18)

loop_
_atom_type_symbol
_atom_type_description
_atom_type_scat_dispersion_real
_atom_type_scat_dispersion_imag
_atom_type_scat_source
C C 0.0033 0.0016
;
International Tables for Crystallography
(1992, Vol. C, Tables 4.2.6.8 and 6.1.1.4)
;
H H 0.0000 0.0000
;
International Tables for Crystallography
(1992, Vol. C, Table 6.1.1.4)
;
Ag Ag -0.8971 1.1015
;
International Tables for Crystallography
(1992, Vol. C, Tables 4.2.6.8 and 6.1.1.4)
;
Cl Cl 0.1484 0.1585
;
International Tables for Crystallography
(1992, Vol. C, Tables 4.2.6.8 and 6.1.1.4)
;
N N 0.0061 0.0033
;
International Tables for Crystallography
(1992, Vol. C, Tables 4.2.6.8 and 6.1.1.4)
;

loop_
_geom_angle_atom_site_label_1
_geom_angle_atom_site_label_2
_geom_angle_atom_site_label_3
_geom_angle
_geom_angle_publ_flag
N11 Ag1 N32 177.2(3) yes
N12 Ag2 N21 176.3(3) yes
N22 Ag3 N31 177.0(3) yes
Ag1 N11 N12 114.6(5) yes
Ag1 N11 C140 132.2(6) yes
N12 N11 C140 107.6(7) yes
Ag2 N12 N11 116.4(6) yes
Ag2 N12 C160 131.0(7) yes
N11 N12 C160 109.1(7) yes
Ag2 N21 N22 120.8(6) yes
Ag2 N21 C240 130.3(7) yes
N22 N21 C240 108.9(8) yes
Ag3 N22 N21 118.5(6) yes
Ag3 N22 C260 130.9(7) yes
N21 N22 C260 107.8(8) yes
Ag3 N31 N32 121.6(6) yes
Ag3 N31 C340 129.3(6) yes
N32 N31 C340 108.9(7) yes
Ag1 N32 N31 120.4(6) yes
Ag1 N32 C360 132.3(7) yes
N31 N32 C360 107.3(7) yes
C131 C130 C135 118.4(9) yes
C131 C130 C140 119.6(9) yes
C135 C130 C140 122.0(9) yes
C130 C131 C132 121.9(9) yes
C131 C132 C133 118.1(10) yes
C132 C133 C134 121.7(10) yes
C133 C134 C135 118.5(10) yes
C130 C135 C134 121.2(10) yes
N11 C140 C130 119.0(8) yes
N11 C140 C150 109.0(8) yes
C130 C140 C150 132.0(9) yes
Cl1 C150 C140 126.1(7) yes
Cl1 C150 C160 126.1(7) yes
C140 C150 C160 107.8(8) yes
N12 C160 C150 106.5(8) yes
N12 C160 C170 121.9(8) yes
C150 C160 C170 131.5(9) yes
C160 C170 C171 121.3(9) yes
C160 C170 C175 122.1(9) yes
C171 C170 C175 116.6(9) yes
C170 C171 C172 121.6(9) yes
C171 C172 C173 119.3(9) yes
C172 C173 C174 119.1(10) yes
C173 C174 C175 121.3(10) yes
C170 C175 C174 122.0(9) yes
C231 C230 C235 119.6(10) yes
C231 C230 C240 122.1(10) yes
C235 C230 C240 118.3(9) yes
C230 C231 C232 120.7(11) yes
C231 C232 C233 120.2(12) yes
C232 C233 C234 121.3(12) yes
C233 C234 C235 117.9(11) yes
C230 C235 C234 120.2(10) yes
N21 C240 C230 120.0(9) yes
N21 C240 C250 106.3(8) yes
C230 C240 C250 133.7(9) yes
Cl2 C250 C240 122.9(8) yes
Cl2 C250 C260 128.1(8) yes
C240 C250 C260 108.8(9) yes
N22 C260 C250 108.2(9) yes
N22 C260 C270 120.8(10) yes
C250 C260 C270 130.9(10) yes
C260 C270 C271 119.9(10) yes
C260 C270 C275 121.5(11) yes
C271 C270 C275 118.6(11) yes
C270 C271 C272 121.2(11) yes
C271 C272 C273 119.2(13) yes
C272 C273 C274 117.4(14) yes
C273 C274 C275 122.6(14) yes
C270 C275 C274 120.6(14) yes
C331 C330 C335 117.9(10) yes
C331 C330 C340 120.2(9) yes
C335 C330 C340 121.6(10) yes
C330 C331 C332 121.8(10) yes
C331 C332 C333 118.6(11) yes
C332 C333 C334 119.8(12) yes
C333 C334 C335 120.9(12) yes
C330 C335 C334 120.9(11) yes
N31 C340 C330 122.7(9) yes
N31 C340 C350 106.3(8) yes
C330 C340 C350 130.9(9) yes
Cl3 C350 C340 126.1(8) yes
Cl3 C350 C360 124.4(8) yes
C340 C350 C360 109.3(9) yes
N32 C360 C350 108.1(9) yes
N32 C360 C370 119.8(9) yes
C350 C360 C370 131.8(9) yes
C360 C370 C371 121.6(9) yes
C360 C370 C375 118.3(9) yes
C371 C370 C375 120.1(10) yes
C370 C371 C372 120.7(10) yes
C371 C372 C373 118.4(11) yes
C372 C373 C374 119.0(11) yes
C373 C374 C375 122.3(11) yes
C370 C375 C374 119.4(10) yes
Cl41 C410 Cl42 112.1(6) yes
Cl43 C420 Cl44 110.8(10) yes
C130 C131 H1 118.370 no
C132 C131 H1 119.764 no
C131 C132 H2 121.017 no
C133 C132 H2 120.852 no
C132 C133 H3 119.698 no
C134 C133 H3 118.550 no
C133 C134 H4 120.285 no
C135 C134 H4 121.162 no
C130 C135 H5 118.864 no
C134 C135 H5 119.911 no
C170 C171 H6 118.350 no
C172 C171 H6 120.040 no
C171 C172 H7 120.320 no
C173 C172 H7 120.380 no
C172 C173 H8 120.438 no
C174 C173 H8 120.443 no
C173 C174 H9 118.771 no
C175 C174 H9 119.905 no
C170 C175 H10 118.346 no
C174 C175 H10 119.601 no
C230 C231 H11 118.124 no
C232 C231 H11 121.217 no
C231 C232 H12 119.548 no
C233 C232 H12 120.125 no
C232 C233 H13 119.406 no
C234 C233 H13 119.185 no
C233 C234 H14 120.731 no
C235 C234 H14 121.382 no
C230 C235 H15 119.954 no
C234 C235 H15 119.819 no
C270 C271 H16 119.790 no
C272 C271 H16 118.941 no
C271 C272 H17 121.360 no
C273 C272 H17 119.431 no
C272 C273 H18 121.034 no
C274 C273 H18 121.570 no
C273 C274 H19 118.619 no
C275 C274 H19 118.520 no
C270 C275 H20 119.170 no
C274 C275 H20 119.668 no
C330 C331 H21 117.579 no
C332 C331 H21 120.668 no
C331 C332 H22 121.203 no
C333 C332 H22 120.233 no
C332 C333 H23 120.518 no
C334 C333 H23 119.645 no
C333 C334 H24 118.683 no
C335 C334 H24 120.379 no
C330 C335 H25 117.897 no
C334 C335 H25 121.206 no
C370 C371 H26 118.302 no
C372 C371 H26 121.006 no
C371 C372 H27 121.365 no
C373 C372 H27 120.168 no
C372 C373 H28 120.947 no
C374 C373 H28 120.006 no
C373 C374 H29 119.716 no
C375 C374 H29 117.965 no
C370 C375 H30 118.726 no
C374 C375 H30 121.886 no
Cl41 C410 H31 109.778 no
Cl41 C410 H32 110.412 no
Cl42 C410 H31 107.330 no
Cl42 C410 H32 107.674 no
H31 C410 H32 109.446 no
Cl43 C420 H33 109.308 no
Cl43 C420 H34 113.244 no
Cl44 C420 H33 105.130 no
Cl44 C420 H34 108.837 no
H33 C420 H34 109.193 no

loop_
_geom_bond_atom_site_label_1
_geom_bond_atom_site_label_2
_geom_bond_distance
_geom_bond_publ_flag
Ag1 N11 2.088(8) yes
Ag1 N32 2.090(7) yes
Ag2 N12 2.089(8) yes
Ag2 N21 2.090(8) yes
Ag3 N22 2.093(8) yes
Ag3 N31 2.101(8) yes
Cl1 C150 1.742(9) yes
Cl2 C250 1.743(10) yes
Cl3 C350 1.768(11) yes
Cl41 C410 1.749(11) yes
Cl42 C410 1.747(11) yes
Cl43 C420 1.797(17) yes
Cl44 C420 1.641(14) yes
N11 N12 1.379(11) yes
N11 C140 1.325(12) yes
N12 C160 1.358(12) yes
N21 N22 1.378(11) yes
N21 C240 1.359(13) yes
N22 C260 1.347(13) yes
N31 N32 1.379(10) yes
N31 C340 1.329(12) yes
N32 C360 1.328(12) yes
C130 C131 1.389(13) yes
C130 C135 1.407(14) yes
C130 C140 1.476(12) yes
C131 C132 1.386(14) yes
C132 C133 1.420(16) yes
C133 C134 1.371(16) yes
C134 C135 1.403(15) yes
C140 C150 1.379(13) yes
C150 C160 1.375(13) yes
C160 C170 1.462(14) yes
C170 C171 1.397(13) yes
C170 C175 1.404(13) yes
C171 C172 1.415(14) yes
C172 C173 1.391(15) yes
C173 C174 1.380(15) yes
C174 C175 1.366(14) yes
C230 C231 1.361(15) yes
C230 C235 1.392(14) yes
C230 C240 1.464(14) yes
C231 C232 1.382(17) yes
C232 C233 1.354(18) yes
C233 C234 1.390(19) yes
C234 C235 1.407(16) yes
C240 C250 1.382(14) yes
C250 C260 1.361(14) yes
C260 C270 1.489(15) yes
C270 C271 1.404(16) yes
C270 C275 1.348(17) yes
C271 C272 1.376(18) yes
C272 C273 1.41(2) yes
C273 C274 1.38(3) yes
C274 C275 1.357(19) yes
C330 C331 1.373(15) yes
C330 C335 1.405(15) yes
C330 C340 1.464(14) yes
C331 C332 1.408(16) yes
C332 C333 1.413(18) yes
C333 C334 1.357(19) yes
C334 C335 1.387(18) yes
C340 C350 1.364(14) yes
C350 C360 1.340(15) yes
C360 C370 1.507(14) yes
C370 C371 1.352(14) yes
C370 C375 1.381(14) yes
C371 C372 1.404(16) yes
C372 C373 1.388(17) yes
C373 C374 1.365(16) yes
C374 C375 1.348(15) yes
C131 H1 0.930 no
C132 H2 0.930 no
C133 H3 0.930 no
C134 H4 0.930 no
C135 H5 0.930 no
C171 H6 0.930 no
C172 H7 0.930 no
C173 H8 0.930 no
C174 H9 0.930 no
C175 H10 0.930 no
C231 H11 0.930 no
C232 H12 0.930 no
C233 H13 0.930 no
C234 H14 0.930 no
C235 H15 0.930 no
C271 H16 0.930 no
C272 H17 0.930 no
C273 H18 0.930 no
C274 H19 0.930 no
C275 H20 0.930 no
C331 H21 0.930 no
C332 H22 0.930 no
C333 H23 0.930 no
C334 H24 0.930 no
C335 H25 0.930 no
C371 H26 0.930 no
C372 H27 0.930 no
C373 H28 0.930 no
C374 H29 0.930 no
C375 H30 0.930 no
C410 H31 0.970 no
C410 H32 0.970 no
C420 H33 0.970 no
C420 H34 0.970 no

loop_
_geom_contact_atom_site_label_1
_geom_contact_atom_site_label_2
_geom_contact_distance
_geom_contact_publ_flag
_geom_contact_site_symmetry_2
Ag1 Ag2 3.4547(18) no .
Ag1 Ag3 3.5421(14) no .
Ag1 C130 3.540(9) no .
Ag1 C131 3.423(10) no .
Ag1 C370 3.495(10) no .
Ag1 C371 3.309(11) no .
Ag2 Ag3 3.4838(12) no .
Ag2 C170 3.554(9) no .
Ag2 C171 3.381(9) no .
Ag2 C230 3.459(10) no .
Ag2 C231 3.376(11) no .
Ag3 C270 3.542(11) no .
Ag3 C271 3.370(12) no .
Ag3 C330 3.482(10) no .
Ag3 C331 3.312(11) no .
Cl1 C130 3.409(10) no .
Cl1 C135 3.340(11) no .
Cl1 C170 3.386(11) no .
Cl1 C175 3.336(10) no .
Cl2 C230 3.365(11) no .
Cl2 C235 3.453(11) no .
Cl2 C270 3.419(11) no .
Cl2 C275 3.363(14) no .
Cl3 C330 3.382(11) no .
Cl3 C335 3.311(12) no .
Cl3 C370 3.360(11) no .
Cl3 C375 3.351(11) no .
N11 C131 2.885(12) no .
N12 C130 3.581(12) no .
N12 C171 2.978(12) no .
N21 C231 3.031(13) no .
N21 C235 3.554(12) no .
N22 C271 2.955(14) no .
N31 C331 2.987(13) no .
N32 C371 2.986(13) no .
N32 C375 3.590(13) no .
C130 C133 2.789(13) no .
C131 C134 2.795(15) no .
C132 C135 2.790(16) no .
C132 C372 3.570(16) no .
C135 C150 3.222(14) no .
C150 C175 3.185(13) no .
C170 C173 2.828(15) no .
C171 C174 2.755(14) no .
C172 C175 2.767(13) no .
C230 C233 2.758(16) no .
C231 C234 2.773(16) no .
C232 C235 2.754(17) no .
C235 C250 3.234(14) no .
C250 C275 3.157(16) no .
C270 C273 2.791(19) no .
C271 C274 2.713(18) no .
C272 C275 2.76(2) no .
C272 C332 3.438(18) no .
C330 C333 2.806(16) no .
C331 C334 2.762(17) no .
C332 C335 2.773(17) no .
C335 C350 3.170(16) no .
C350 C375 3.190(15) no .
C370 C373 2.756(15) no .
C371 C374 2.720(15) no .
C372 C375 2.761(16) no .
Ag1 Cl1 3.301(3) no 3_555
Ag1 Cl41 3.345(4) no .
Ag1 C135 3.398(11) no 3_555
Ag2 Cl1 3.402(3) no 3_555
Ag2 Cl41 3.395(4) no .
Ag2 C172 3.518(10) no 3_455
Ag3 Cl1 3.177(3) no 3_555
Ag3 Cl41 3.448(4) no .
Cl1 Ag1 3.301(3) no 3_455
Cl1 Ag2 3.402(3) no 3_455
Cl1 Ag3 3.177(3) no 3_455
Cl1 Cl43 3.488(6) no 3_455
Cl1 N31 3.554(8) no 3_455
Cl1 N32 3.546(8) no 3_455
Cl3 C173 3.452(11) no 2_554
Cl3 C174 3.533(11) no 2_554
Cl41 Ag1 3.345(4) no .
Cl41 Ag2 3.395(4) no .
Cl41 Ag3 3.448(4) no .
Cl43 Cl1 3.488(6) no 3_555
Cl44 N31 3.318(9) no 1_655
Cl44 N32 3.202(9) no 1_655
Cl44 C234 3.563(13) no 4_664
Cl44 C340 3.555(11) no 1_655
Cl44 C360 3.422(11) no 1_655
N12 C171 3.545(12) no 3_455
N21 C175 3.567(12) no 3_555
N21 C410 3.592(14) no .
N31 Cl1 3.554(8) no 3_555
N31 Cl44 3.318(9) no 1_455
N32 Cl1 3.546(8) no 3_555
N32 Cl44 3.202(9) no 1_455
C131 C150 3.418(13) no 3_455
C131 C160 3.561(14) no 3_455
C132 C135 3.552(14) no 3_455
C132 C140 3.592(14) no 3_455
C132 C150 3.579(14) no 3_455
C133 C135 3.370(14) no 3_455
C135 Ag1 3.398(11) no 3_455
C135 C132 3.552(14) no 3_555
C135 C133 3.370(14) no 3_555
C140 C132 3.592(14) no 3_555
C150 C131 3.418(13) no 3_555
C150 C132 3.579(14) no 3_555
C160 C131 3.561(14) no 3_555
C171 N12 3.545(12) no 3_555
C172 Ag2 3.518(10) no 3_555
C173 Cl3 3.452(11) no 2_545
C173 C410 3.464(15) no 3_555
C174 Cl3 3.533(11) no 2_545
C175 N21 3.567(12) no 3_455
C234 Cl44 3.563(13) no 4_665
C335 C420 3.396(18) no .
C340 Cl44 3.555(11) no 1_455
C360 Cl44 3.422(11) no 1_455
C410 N21 3.592(14) no .
C410 C173 3.464(15) no 3_455
C420 C335 3.396(18) no .
Ag1 H1 2.9917 no .
Ag1 H26 2.8113 no .
Ag2 H6 2.8848 no .
Ag2 H11 3.0061 no .
Ag3 H16 2.8328 no .
Ag3 H21 2.8018 no .
Cl1 H5 2.7815 no .
Cl1 H10 2.7743 no .
Cl2 H15 3.0796 no .
Cl2 H20 2.9003 no .
Cl3 H25 2.7914 no .
Cl3 H30 2.8977 no .
N11 H1 2.6094 no .
N12 H6 2.7153 no .
N21 H11 2.8390 no .
N22 H16 2.6831 no .
N31 H21 2.7237 no .
N32 H26 2.7473 no .
C130 H2 3.2641 no .
C130 H4 3.2893 no .
C131 H3 3.2466 no .
C131 H5 3.2368 no .
C131 H26 3.1812 no .
C131 H27 3.5388 no .
C132 H4 3.2755 no .
C132 H26 3.2701 no .
C132 H27 2.8821 no .
C133 H1 3.2520 no .
C133 H5 3.2249 no .
C133 H27 2.8896 no .
C134 H2 3.2732 no .
C134 H27 3.5527 no .
C135 H1 3.2365 no .
C135 H3 3.2205 no .
C140 H1 2.6020 no .
C140 H5 2.6751 no .
C150 H5 3.0018 no .
C150 H10 2.9390 no .
C160 H6 2.6342 no .
C160 H10 2.6554 no .
C170 H7 3.2888 no .
C170 H9 3.2573 no .
C171 H8 3.2659 no .
C171 H10 3.2215 no .
C171 H11 3.2161 no .
C172 H9 3.2233 no .
C172 H11 3.2599 no .
C172 H12 3.0244 no .
C173 H6 3.2602 no .
C173 H10 3.2268 no .
C173 H12 3.0404 no .
C174 H7 3.2317 no .
C174 H12 3.5835 no .
C175 H6 3.2225 no .
C175 H8 3.2299 no .
C230 H12 3.2162 no .
C230 H14 3.2718 no .
C231 H13 3.2084 no .
C231 H15 3.2177 no .
C232 H14 3.2292 no .
C233 H11 3.2165 no .
C233 H15 3.2389 no .
C234 H12 3.2293 no .
C235 H11 3.2110 no .
C235 H13 3.2361 no .
C240 H11 2.6112 no .
C240 H15 2.5965 no .
C250 H15 3.0405 no .
C250 H20 2.9543 no .
C260 H16 2.6541 no .
C260 H20 2.6242 no .
C270 H17 3.2666 no .
C270 H19 3.1781 no .
C271 H18 3.2446 no .
C271 H20 3.2060 no .
C272 H19 3.2214 no .
C272 H22 3.4222 no .
C273 H16 3.2353 no .
C273 H20 3.2322 no .
C273 H22 3.3287 no .
C274 H17 3.2225 no .
C274 H22 3.5827 no .
C275 H16 3.2034 no .
C275 H18 3.2401 no .
C330 H22 3.2671 no .
C330 H24 3.2685 no .
C331 H23 3.2702 no .
C331 H25 3.2104 no .
C332 H17 3.5416 no .
C332 H24 3.2323 no .
C333 H17 3.5014 no .
C333 H21 3.2717 no .
C333 H25 3.2290 no .
C334 H22 3.2334 no .
C335 H21 3.2133 no .
C335 H23 3.2238 no .
C340 H21 2.5786 no .
C340 H25 2.6424 no .
C350 H25 2.9352 no .
C350 H30 2.9661 no .
C360 H26 2.6242 no .
C360 H30 2.5941 no .
C370 H27 3.2366 no .
C370 H29 3.1868 no .
C371 H28 3.2488 no .
C371 H30 3.1971 no .
C372 H29 3.2145 no .
C373 H26 3.2468 no .
C373 H30 3.2212 no .
C374 H27 3.2140 no .
C375 H26 3.1988 no .
C375 H28 3.2073 no .
H1 H2 2.3265 no .
H1 H26 3.0920 no .
H2 H3 2.3587 no .
H2 H26 3.2447 no .
H2 H27 3.0077 no .
H3 H4 2.2865 no .
H3 H27 2.9681 no .
H4 H5 2.3493 no .
H6 H7 2.3499 no .
H6 H11 3.0957 no .
H7 H8 2.3322 no .
H7 H11 3.1751 no .
H7 H12 3.1693 no .
H8 H9 2.2991 no .
H8 H12 3.2088 no .
H9 H10 2.2890 no .
H11 H12 2.3241 no .
H12 H13 2.2820 no .
H13 H14 2.3206 no .
H14 H15 2.3537 no .
H16 H17 2.3117 no .
H17 H18 2.3418 no .
H18 H19 2.3136 no .
H18 H22 3.5817 no .
H19 H20 2.2650 no .
H21 H22 2.3637 no .
H22 H23 2.3532 no .
H23 H24 2.2636 no .
H24 H25 2.3392 no .
H26 H27 2.3676 no .
H27 H28 2.3336 no .
H28 H29 2.2914 no .
H29 H30 2.2755 no .
Ag1 H5 3.3119 no 3_555
Ag2 H7 3.0037 no 3_455
Ag2 H10 3.0929 no 3_555
Cl1 H2 3.4103 no 3_555
Cl2 H2 3.1695 no 4_565
Cl2 H27 3.2245 no 4_565
Cl2 H30 2.8990 no 4_665
Cl3 H8 3.0984 no 2_554
Cl3 H9 3.2008 no 2_554
Cl3 H12 2.9852 no 2_554
Cl3 H13 3.0067 no 2_554
Cl3 H14 3.4275 no 4_564
Cl41 H1 3.5993 no .
Cl42 H17 3.4662 no 1_455
Cl42 H18 3.3476 no 3_465
Cl42 H21 3.1280 no .
Cl42 H23 3.1335 no 3_465
Cl42 H28 2.9744 no 4_565
Cl43 H2 3.3778 no 1_655
Cl44 H14 2.9192 no 4_664
Cl44 H23 3.3093 no 3_565
Cl44 H26 3.2192 no 1_655
N11 H6 3.1280 no 3_455
N12 H6 2.9594 no 3_455
N12 H7 3.5887 no 3_455
N21 H9 3.5187 no 3_555
N21 H10 2.7797 no 3_555
N21 H32 2.8305 no .
N22 H9 3.3642 no 3_555
N22 H10 2.9060 no 3_555
N22 H32 2.9936 no .
C132 H5 2.9596 no 3_455
C133 H5 3.0797 no 3_455
C133 H20 3.5393 no 4_564
C135 H2 3.4552 no 3_555
C135 H3 3.1773 no 3_555
C140 H6 3.0932 no 3_455
C150 H1 3.3751 no 3_555
C150 H6 2.9321 no 3_455
C160 H1 3.3752 no 3_555
C160 H6 2.8397 no 3_455
C170 H6 3.5100 no 3_455
C173 H31 3.1000 no 3_555
C173 H32 3.2836 no 3_555
C174 H31 3.1332 no 3_555
C175 H11 3.5344 no 3_455
C230 H7 3.0930 no 3_455
C230 H8 3.5403 no 3_455
C231 H7 3.1625 no 3_455
C232 H7 3.3683 no 3_455
C233 H7 3.4909 no 3_455
C233 H12 3.5594 no 3_455
C234 H7 3.4804 no 3_455
C234 H8 3.3343 no 3_455
C234 H12 3.5020 no 3_455
C234 H33 3.0143 no 4_665
C235 H7 3.2623 no 3_455
C235 H8 2.9337 no 3_455
C235 H33 3.3721 no 4_665
C240 H9 3.5139 no 3_555
C240 H10 3.5420 no 3_555
C240 H32 3.0706 no .
C250 H9 3.3506 no 3_555
C250 H30 3.4430 no 4_665
C250 H32 3.3274 no .
C260 H9 3.2421 no 3_555
C260 H32 3.3068 no .
C270 H29 3.0763 no 4_665
C271 H29 2.8703 no 4_665
C271 H31 3.5813 no 1_655
C272 H22 3.3215 no 3_565
C272 H29 2.9110 no 4_665
C273 H22 3.4863 no 3_565
C273 H28 3.5491 no 2_555
C273 H29 3.1922 no 4_665
C274 H3 3.5606 no 4_565
C274 H18 3.5581 no 3_465
C274 H28 3.1431 no 2_555
C274 H29 3.4138 no 4_665
C275 H3 3.3966 no 4_565
C275 H18 3.5668 no 3_465
C275 H29 3.3328 no 4_665
C330 H24 3.5441 no 3_465
C331 H23 3.0390 no 3_465
C331 H24 3.2471 no 3_465
C332 H17 3.3907 no 3_465
C332 H23 3.4211 no 3_465
C332 H24 3.4728 no 3_465
C332 H34 3.4822 no 3_465
C333 H21 3.3872 no 3_565
C333 H34 3.2284 no 3_465
C334 H13 3.1917 no 2_554
C334 H14 3.5649 no 2_554
C334 H33 3.3218 no .
C334 H34 3.3515 no .
C335 H13 2.9704 no 2_554
C335 H33 2.9007 no .
C335 H34 3.3074 no .
C370 H4 3.0111 no 3_555
C370 H15 3.5535 no 4_564
C371 H4 3.0524 no 3_555
C371 H15 3.2974 no 4_564
C372 H4 3.1331 no 3_555
C372 H15 3.5768 no 4_564
C373 H4 3.1294 no 3_555
C373 H19 2.9807 no 2_544
C373 H31 3.2805 no 4_564
C373 H32 3.3943 no 4_564
C374 H4 3.0464 no 3_555
C374 H31 2.9543 no 4_564
C374 H32 3.5841 no 4_564
C375 H4 3.0307 no 3_555
C375 H8 3.4640 no 2_554
C375 H9 3.3681 no 2_554
C410 H8 3.3775 no 3_455
C410 H28 3.3691 no 4_565
C410 H29 3.3844 no 4_565
C420 H14 3.4289 no 4_664
C420 H23 3.5498 no 3_565
C420 H25 3.2122 no .
H1 Cl41 3.5993 no .
H1 C150 3.3751 no 3_455
H1 C160 3.3752 no 3_455
H2 Cl1 3.4103 no 3_455
H2 Cl2 3.1695 no 4_564
H2 Cl43 3.3778 no 1_455
H2 C135 3.4552 no 3_455
H2 H5 2.6869 no 3_455
H3 C135 3.1773 no 3_455
H3 C274 3.5606 no 4_564
H3 C275 3.3966 no 4_564
H3 H5 2.9337 no 3_455
H3 H19 3.0398 no 4_564
H3 H20 2.7818 no 4_564
H4 C370 3.0111 no 3_455
H4 C371 3.0524 no 3_455
H4 C372 3.1331 no 3_455
H4 C373 3.1294 no 3_455
H4 C374 3.0464 no 3_455
H4 C375 3.0307 no 3_455
H4 H26 3.5545 no 3_455
H4 H29 3.5369 no 3_455
H4 H30 3.5224 no 3_455
H5 Ag1 3.3119 no 3_455
H5 C132 2.9596 no 3_555
H5 C133 3.0797 no 3_555
H5 H2 2.6869 no 3_555
H5 H3 2.9337 no 3_555
H6 N11 3.1280 no 3_555
H6 N12 2.9594 no 3_555
H6 C140 3.0932 no 3_555
H6 C150 2.9321 no 3_555
H6 C160 2.8397 no 3_555
H6 C170 3.5100 no 3_555
H6 H10 3.4322 no 3_555
H7 Ag2 3.0037 no 3_555
H7 N12 3.5887 no 3_555
H7 C230 3.0930 no 3_555
H7 C231 3.1625 no 3_555
H7 C232 3.3683 no 3_555
H7 C233 3.4909 no 3_555
H7 C234 3.4804 no 3_555
H7 C235 3.2623 no 3_555
H7 H11 3.5770 no 3_555
H8 Cl3 3.0984 no 2_545
H8 C230 3.5403 no 3_555
H8 C234 3.3343 no 3_555
H8 C235 2.9337 no 3_555
H8 C375 3.4640 no 2_545
H8 C410 3.3775 no 3_555
H8 H14 3.4871 no 3_555
H8 H15 2.7901 no 3_555
H8 H30 3.5006 no 2_545
H8 H31 3.0271 no 3_555
H8 H32 3.0049 no 3_555
H9 Cl3 3.2008 no 2_545
H9 N21 3.5187 no 3_455
H9 N22 3.3642 no 3_455
H9 C240 3.5139 no 3_455
H9 C250 3.3506 no 3_455
H9 C260 3.2421 no 3_455
H9 C375 3.3681 no 2_545
H9 H16 3.5380 no 3_455
H9 H29 3.3793 no 2_545
H9 H30 2.8951 no 2_545
H9 H31 3.1101 no 3_555
H10 Ag2 3.0929 no 3_455
H10 N21 2.7797 no 3_455
H10 N22 2.9060 no 3_455
H10 C240 3.5420 no 3_455
H10 H6 3.4322 no 3_455
H10 H11 3.2380 no 3_455
H11 C175 3.5344 no 3_555
H11 H7 3.5770 no 3_455
H11 H10 3.2380 no 3_555
H12 Cl3 2.9852 no 2_545
H12 C233 3.5594 no 3_555
H12 C234 3.5020 no 3_555
H12 H13 3.3895 no 3_555
H12 H14 3.3821 no 3_555
H13 Cl3 3.0067 no 2_545
H13 C334 3.1917 no 2_545
H13 C335 2.9704 no 2_545
H13 H12 3.3895 no 3_455
H13 H24 3.1450 no 2_545
H13 H25 2.7437 no 2_545
H14 Cl3 3.4275 no 4_565
H14 Cl44 2.9192 no 4_665
H14 C334 3.5649 no 2_545
H14 C420 3.4289 no 4_665
H14 H8 3.4871 no 3_455
H14 H12 3.3821 no 3_455
H14 H24 3.1360 no 2_545
H14 H33 2.8848 no 4_665
H15 C370 3.5535 no 4_565
H15 C371 3.2974 no 4_565
H15 C372 3.5768 no 4_565
H15 H8 2.7901 no 3_455
H15 H26 3.4336 no 4_565
H15 H33 3.4949 no 4_665
H16 H9 3.5380 no 3_555
H16 H29 3.3004 no 4_665
H16 H31 3.3219 no 1_655
H17 Cl42 3.4662 no 1_655
H17 C332 3.3907 no 3_565
H17 H22 2.6122 no 3_565
H17 H29 3.2969 no 4_665
H17 H31 3.5503 no 1_655
H17 H34 2.8983 no .
H18 Cl42 3.3476 no 3_565
H18 C274 3.5581 no 3_565
H18 C275 3.5668 no 3_565
H18 H19 3.4926 no 3_565
H18 H20 3.3969 no 3_565
H18 H22 2.9681 no 3_565
H18 H28 3.1999 no 2_555
H19 C373 2.9807 no 2_555
H19 H3 3.0398 no 4_565
H19 H18 3.4926 no 3_465
H19 H27 3.5790 no 2_555
H19 H28 2.3441 no 2_555
H20 C133 3.5393 no 4_565
H20 H3 2.7818 no 4_565
H20 H18 3.3969 no 3_465
H20 H27 3.0264 no 4_565
H21 Cl42 3.1280 no .
H21 C333 3.3872 no 3_465
H21 H23 2.6018 no 3_465
H21 H24 3.4126 no 3_465
H22 C272 3.3215 no 3_465
H22 C273 3.4863 no 3_465
H22 H17 2.6122 no 3_465
H22 H18 2.9681 no 3_465
H22 H23 3.3148 no 3_465
H22 H34 3.3911 no 3_465
H23 Cl42 3.1335 no 3_565
H23 Cl44 3.3093 no 3_465
H23 C331 3.0390 no 3_565
H23 C332 3.4211 no 3_565
H23 C420 3.5498 no 3_465
H23 H21 2.6018 no 3_565
H23 H22 3.3148 no 3_565
H23 H34 2.9477 no 3_465
H24 C330 3.5441 no 3_565
H24 C331 3.2471 no 3_565
H24 C332 3.4728 no 3_565
H24 H13 3.1450 no 2_554
H24 H14 3.1360 no 2_554
H24 H21 3.4126 no 3_565
H24 H33 3.2643 no .
H24 H34 3.4217 no .
H25 C420 3.2122 no .
H25 H13 2.7437 no 2_554
H25 H33 2.5231 no .
H25 H34 3.3706 no .
H26 Cl44 3.2192 no 1_455
H26 H4 3.5545 no 3_555
H26 H15 3.4336 no 4_564
H27 Cl2 3.2245 no 4_564
H27 H19 3.5790 no 2_544
H27 H20 3.0264 no 4_564
H28 Cl42 2.9744 no 4_564
H28 C273 3.5491 no 2_544
H28 C274 3.1431 no 2_544
H28 C410 3.3691 no 4_564
H28 H18 3.1999 no 2_544
H28 H19 2.3441 no 2_544
H28 H31 3.1788 no 4_564
H28 H32 3.2651 no 4_564
H29 C270 3.0763 no 4_664
H29 C271 2.8703 no 4_664
H29 C272 2.9110 no 4_664
H29 C273 3.1922 no 4_664
H29 C274 3.4138 no 4_664
H29 C275 3.3328 no 4_664
H29 C410 3.3844 no 4_564
H29 H4 3.5369 no 3_555
H29 H9 3.3793 no 2_554
H29 H16 3.3004 no 4_664
H29 H17 3.2969 no 4_664
H29 H31 2.5989 no 4_564
H30 Cl2 2.8990 no 4_664
H30 C250 3.4430 no 4_664
H30 H4 3.5224 no 3_555
H30 H8 3.5006 no 2_554
H30 H9 2.8951 no 2_554
H31 C173 3.1000 no 3_455
H31 C174 3.1332 no 3_455
H31 C271 3.5813 no 1_455
H31 C373 3.2805 no 4_565
H31 C374 2.9543 no 4_565
H31 H8 3.0271 no 3_455
H31 H9 3.1101 no 3_455
H31 H16 3.3219 no 1_455
H31 H17 3.5503 no 1_455
H31 H28 3.1788 no 4_565
H31 H29 2.5989 no 4_565
H32 N21 2.8305 no .
H32 N22 2.9936 no .
H32 C173 3.2836 no 3_455
H32 C240 3.0706 no .
H32 C250 3.3274 no .
H32 C260 3.3068 no .
H32 C373 3.3943 no 4_565
H32 C374 3.5841 no 4_565
H32 H8 3.0049 no 3_455
H32 H28 3.2651 no 4_565
H33 C234 3.0143 no 4_664
H33 C235 3.3721 no 4_664
H33 C334 3.3218 no .
H33 C335 2.9007 no .
H33 H14 2.8848 no 4_664
H33 H15 3.4949 no 4_664
H33 H24 3.2643 no .
H33 H25 2.5231 no .
H34 C332 3.4822 no 3_565
H34 C333 3.2284 no 3_565
H34 C334 3.3515 no .
H34 C335 3.3074 no .
H34 H17 2.8983 no .
H34 H22 3.3911 no 3_565
H34 H23 2.9477 no 3_565
H34 H24 3.4217 no .
H34 H25 3.3706 no .

loop_
_geom_torsion_atom_site_label_1
_geom_torsion_atom_site_label_2
_geom_torsion_atom_site_label_3
_geom_torsion_atom_site_label_4
_geom_torsion
_geom_torsion_publ_flag
Ag1 N11 N12 Ag2 42.1(7) no
Ag1 N11 N12 C160 -156.6(4) no
Ag1 N11 C140 C130 -32.2(11) no
Ag1 N11 C140 C150 150.3(6) no
N12 N11 C140 C130 176.4(6) no
N12 N11 C140 C150 -1.0(9) no
C140 N11 N12 Ag2 -160.9(6) no
C140 N11 N12 C160 0.4(9) no
Ag2 N12 C160 C150 158.0(5) no
Ag2 N12 C160 C170 -20.9(12) no
N11 N12 C160 C150 0.4(9) no
N11 N12 C160 C170 -178.5(7) no
Ag2 N21 N22 Ag3 16.2(9) no
Ag2 N21 N22 C260 179.2(5) no
Ag2 N21 C240 C230 3.4(13) no
Ag2 N21 C240 C250 -178.1(5) no
N22 N21 C240 C230 -177.8(7) no
N22 N21 C240 C250 0.7(10) no
C240 N21 N22 Ag3 -162.7(6) no
C240 N21 N22 C260 0.3(9) no
Ag3 N22 C260 C250 158.9(6) no
Ag3 N22 C260 C270 -23.9(13) no
N21 N22 C260 C250 -1.2(10) no
N21 N22 C260 C270 176.0(7) no
Ag3 N31 N32 Ag1 6.7(9) no
Ag3 N31 N32 C360 -172.9(4) no
Ag3 N31 C340 C330 -8.3(13) no
Ag3 N31 C340 C350 171.7(5) no
N32 N31 C340 C330 176.7(7) no
N32 N31 C340 C350 -3.2(9) no
C340 N31 N32 Ag1 -177.9(6) no
C340 N31 N32 C360 2.5(9) no
Ag1 N32 C360 C350 179.8(5) no
Ag1 N32 C360 C370 5.2(13) no
N31 N32 C360 C350 -0.7(10) no
N31 N32 C360 C370 -175.3(7) no
C131 C130 C135 C134 -2.1(14) no
C135 C130 C131 C132 -1.7(14) no
C131 C130 C140 N11 -33.2(12) no
C131 C130 C140 C150 143.5(9) no
C140 C130 C131 C132 178.9(7) no
C135 C130 C140 N11 147.4(8) no
C135 C130 C140 C150 -35.9(14) no
C140 C130 C135 C134 177.4(8) no
C130 C131 C132 C133 2.6(14) no
C131 C132 C133 C134 0.2(14) no
C132 C133 C134 C135 -3.7(15) no
C133 C134 C135 C130 4.7(15) no
N11 C140 C150 Cl1 -176.1(7) no
N11 C140 C150 C160 1.3(10) no
C130 C140 C150 Cl1 6.9(15) no
C130 C140 C150 C160 -175.7(8) no
Cl1 C150 C160 N12 176.3(6) no
Cl1 C150 C160 C170 -4.9(15) no
C140 C150 C160 N12 -1.0(10) no
C140 C150 C160 C170 177.8(8) no
N12 C160 C170 C171 -32.0(13) no
N12 C160 C170 C175 145.8(8) no
C150 C160 C170 C171 149.4(10) no
C150 C160 C170 C175 -32.8(16) no
C160 C170 C171 C172 178.1(8) no
C160 C170 C175 C174 -178.8(8) no
C171 C170 C175 C174 -0.9(13) no
C175 C170 C171 C172 0.2(13) no
C170 C171 C172 C173 1.4(14) no
C171 C172 C173 C174 -2.5(14) no
C172 C173 C174 C175 1.9(15) no
C173 C174 C175 C170 -0.1(15) no
C231 C230 C235 C234 -1.2(14) no
C235 C230 C231 C232 1.6(15) no
C231 C230 C240 N21 49.9(14) no
C231 C230 C240 C250 -128.1(12) no
C240 C230 C231 C232 -178.9(9) no
C235 C230 C240 N21 -130.6(9) no
C235 C230 C240 C250 51.4(15) no
C240 C230 C235 C234 179.3(8) no
C230 C231 C232 C233 0.2(17) no
C231 C232 C233 C234 -2.5(19) no
C232 C233 C234 C235 2.8(18) no
C233 C234 C235 C230 -0.9(15) no
N21 C240 C250 Cl2 -175.7(7) no
N21 C240 C250 C260 -1.4(11) no
C230 C240 C250 Cl2 2.5(17) no
C230 C240 C250 C260 176.8(10) no
Cl2 C250 C260 N22 175.5(7) no
Cl2 C250 C260 C270 -1.3(16) no
C240 C250 C260 N22 1.7(11) no
C240 C250 C260 C270 -175.2(9) no
N22 C260 C270 C271 -32.8(14) no
N22 C260 C270 C275 148.0(9) no
C250 C260 C270 C271 143.7(11) no
C250 C260 C270 C275 -35.5(17) no
C260 C270 C271 C272 -175.7(9) no
C260 C270 C275 C274 179.6(10) no
C271 C270 C275 C274 0.4(19) no
C275 C270 C271 C272 3.6(17) no
C270 C271 C272 C273 -2.9(18) no
C271 C272 C273 C274 -2(2) no
C272 C273 C274 C275 6(3) no
C273 C274 C275 C270 -5(3) no
C331 C330 C335 C334 3.5(15) no
C335 C330 C331 C332 -3.2(15) no
C331 C330 C340 N31 -41.2(14) no
C331 C330 C340 C350 138.7(10) no
C340 C330 C331 C332 -177.0(8) no
C335 C330 C340 N31 145.2(10) no
C335 C330 C340 C350 -34.9(16) no
C340 C330 C335 C334 177.3(9) no
C330 C331 C332 C333 0.3(16) no
C331 C332 C333 C334 2.3(17) no
C332 C333 C334 C335 -2.0(19) no
C333 C334 C335 C330 -1.0(19) no
N31 C340 C350 Cl3 177.8(8) no
N31 C340 C350 C360 2.8(11) no
C330 C340 C350 Cl3 -2.1(17) no
C330 C340 C350 C360 -177.1(9) no
Cl3 C350 C360 N32 -176.5(7) no
Cl3 C350 C360 C370 -2.7(16) no
C340 C350 C360 N32 -1.3(12) no
C340 C350 C360 C370 172.4(9) no
N32 C360 C370 C371 40.8(13) no
N32 C360 C370 C375 -139.1(9) no
C350 C360 C370 C371 -132.4(11) no
C350 C360 C370 C375 47.7(15) no
C360 C370 C371 C372 179.7(8) no
C360 C370 C375 C374 177.9(8) no
C371 C370 C375 C374 -2.0(15) no
C375 C370 C371 C372 -0.4(15) no
C370 C371 C372 C373 1.5(15) no
C371 C372 C373 C374 -0.1(16) no
C372 C373 C374 C375 -2.4(16) no
C373 C374 C375 C370 3.5(16) no
